data_4106707
loop_
_publ_author_name
'Nathalie Busschaert'
'Marco Wenzel'
'Mark E. Light'
'Paulina Iglesias-Hern\'andez'
'Ricardo P\'erez-Tom\'as'
'Philip A. Gale'

_publ_contact_author_email philip.gale@soton.ac.uk
_publ_contact_author_name 'Gale, Philip'
_publ_section_title
;
 Structure-Activity Relationships in Tripodal Transmembrane Anion
 Transporters: The Effect of Fluorination
;
_journal_name_full 'Journal of the American Chemical Society'
_journal_page_first 14136
_journal_page_last 14148
_journal_paper_doi 10.1021/ja205884y
_journal_volume 133
_journal_year 2011
_chemical_compound_source 'Marco Wenzel'
_chemical_formula_moiety 'C16 H36 N, C27 H18 F15 N7 S3, N O3'
_chemical_formula_sum 'C43 H54 F15 N9 O3 S3'
_chemical_formula_weight 1126.16
_space_group_IT_number 14
_symmetry_cell_setting monoclinic
_symmetry_space_group_name_Hall '-P 2yn'
_symmetry_space_group_name_H-M 'P 1 21/n 1'
_atom_sites_solution_hydrogens geom
_atom_sites_solution_primary direct
_atom_sites_solution_secondary difmap
_audit_creation_method SHELXL-97
_cell_angle_alpha 90.00
_cell_angle_beta 107.0210(4)
_cell_angle_gamma 90.00
_cell_formula_units_Z 4
_cell_length_a 18.1581(2)
_cell_length_b 15.6513(2)
_cell_length_c 19.1011(2)
_cell_measurement_reflns_used 172905
_cell_measurement_temperature 120(2)
_cell_measurement_theta_max 27.48
_cell_measurement_theta_min 2.91
_cell_volume 5190.71(10)
_computing_cell_refinement 'DENZO (Otwinowski & Minor, 1997) & COLLECT (Hooft, R.W.W., 1998)'
_computing_data_collection 'COLLECT (Hooft, R.W.W., 1998)'
_computing_data_reduction 'DENZO (Otwinowski & Minor, 1997) & COLLECT (Hooft, R.W.W., 1998)'
_computing_molecular_graphics
;
Images generated using CrystalMaker: a crystal and molecular 
structures program for Mac and Windows. CrystalMaker Software Ltd, 
Oxford, England (www.crystalmaker.com)
;
_computing_publication_material 'WINGX (Farrugia, 1998)'
_computing_structure_refinement 'SHELXL-97 (Sheldrick, 2008)'
_computing_structure_solution 'SHELXS-97 (Sheldrick, 1997)'
_diffrn_ambient_temperature 120(2)
_diffrn_detector_area_resol_mean 9.091
_diffrn_measured_fraction_theta_full 0.997
_diffrn_measured_fraction_theta_max 0.997
_diffrn_measurement_device_type 'Bruker-Nonius CCD camera on \k-goniostat'
_diffrn_measurement_method '\f & \w scans to fill the asymmetric unit'
_diffrn_radiation_monochromator '10cm confocal mirrors'
_diffrn_radiation_source 'Bruker Nonius FR591 Rotating Anode'
_diffrn_radiation_type MoK\a
_diffrn_radiation_wavelength 0.71073
_diffrn_reflns_av_R_equivalents 0.0399
_diffrn_reflns_av_sigmaI/netI 0.0332
_diffrn_reflns_limit_h_max 21
_diffrn_reflns_limit_h_min -21
_diffrn_reflns_limit_k_max 18
_diffrn_reflns_limit_k_min -18
_diffrn_reflns_limit_l_max 22
_diffrn_reflns_limit_l_min -22
_diffrn_reflns_number 44715
_diffrn_reflns_theta_full 25.03
_diffrn_reflns_theta_max 25.03
_diffrn_reflns_theta_min 2.94
_diffrn_standards_number 0
_exptl_absorpt_coefficient_mu 0.244
_exptl_absorpt_correction_T_max 0.9643
_exptl_absorpt_correction_T_min 0.8876
_exptl_absorpt_correction_type multi-scan
_exptl_absorpt_process_details
;
SADABS V2.10 (Sheldrick, G.M., 2003)
;
_exptl_crystal_colour Colourless
_exptl_crystal_density_diffrn 1.441
_exptl_crystal_description Needle
_exptl_crystal_F_000 2328
_exptl_crystal_size_max 0.5
_exptl_crystal_size_mid 0.15
_exptl_crystal_size_min 0.15
_refine_diff_density_max 1.662
_refine_diff_density_min -1.755
_refine_diff_density_rms 0.098
_refine_ls_extinction_method none
_refine_ls_goodness_of_fit_ref 1.054
_refine_ls_hydrogen_treatment constr
_refine_ls_matrix_type full
_refine_ls_number_parameters 673
_refine_ls_number_reflns 9152
_refine_ls_number_restraints 102
_refine_ls_restrained_S_all 1.074
_refine_ls_R_factor_all 0.1197
_refine_ls_R_factor_gt 0.1073
_refine_ls_shift/su_max 0.000
_refine_ls_shift/su_mean 0.000
_refine_ls_structure_factor_coef Fsqd
_refine_ls_weighting_details 'calc w=1/[\s^2^(Fo^2^)+(0.0505P)^2^+35.6026P] where P=(Fo^2^+2Fc^2^)/3'
_refine_ls_weighting_scheme calc
_refine_ls_wR_factor_gt 0.2222
_refine_ls_wR_factor_ref 0.2300
_reflns_number_gt 7887
_reflns_number_total 9152
_reflns_threshold_expression >2\s(I)
_cod_data_source_file ja205884y_si_001_01.cif
_cod_data_source_block 2010mw0010
_cod_depositor_comments
;
The following automatic conversions were performed:

data name '_iucr_refine_instruction_details' was replaced with
'_iucr_refine_instructions_details' as specified in the replacement
file 'data/replacement-values/replacement_tags.lst'.

Automatic conversion script
Id: cif_correct_tags 9268 2022-04-12 08:56:07Z antanas 
;
_cod_original_sg_symbol_H-M 'P 21/n'
_cod_database_code 4106707

loop_
_symmetry_equiv_pos_as_xyz
'x, y, z'
'-x+1/2, y+1/2, -z+1/2'
'-x, -y, -z'
'x-1/2, -y-1/2, z-1/2'

loop_
_atom_site_label
_atom_site_type_symbol
_atom_site_fract_x
_atom_site_fract_y
_atom_site_fract_z
_atom_site_U_iso_or_equiv
_atom_site_adp_type
_atom_site_occupancy
_atom_site_symmetry_multiplicity
_atom_site_calc_flag
_atom_site_refinement_flags
_atom_site_disorder_assembly
_atom_site_disorder_group
C1 C 0.9956(3) 0.1237(3) 0.1828(3) 0.0309(11) Uani 1 1 d . . .
H1A H 1.0067 0.0930 0.2301 0.037 Uiso 1 1 calc R . .
H1B H 1.0130 0.0871 0.1484 0.037 Uiso 1 1 calc R . .
C2 C 0.9089(3) 0.1376(3) 0.1526(3) 0.0293(11) Uani 1 1 d . . .
H2A H 0.8819 0.0832 0.1549 0.035 Uiso 1 1 calc R . .
H2B H 0.8923 0.1799 0.1835 0.035 Uiso 1 1 calc R . .
C3 C 0.8836(3) 0.1178(3) 0.0197(3) 0.0287(11) Uani 1 1 d . . .
C4 C 0.8769(3) 0.1239(3) -0.1096(3) 0.0313(11) Uani 1 1 d . . .
C5 C 0.9411(3) 0.1287(3) -0.1342(3) 0.0338(12) Uani 1 1 d . . .
C6 C 0.9422(3) 0.0929(3) -0.2001(3) 0.0352(12) Uani 1 1 d . . .
C7 C 0.8789(3) 0.0495(3) -0.2416(3) 0.0344(12) Uani 1 1 d . . .
C8 C 0.8144(3) 0.0431(4) -0.2177(3) 0.0363(12) Uani 1 1 d . . .
C9 C 0.8139(3) 0.0808(4) -0.1534(3) 0.0341(12) Uani 1 1 d . . .
C10 C 1.1179(3) 0.1891(3) 0.1892(3) 0.0385(13) Uani 1 1 d . . .
H10A H 1.1379 0.1354 0.2153 0.046 Uiso 1 1 calc R . .
H10B H 1.1518 0.2362 0.2143 0.046 Uiso 1 1 calc R . .
C11 C 1.1217(3) 0.1828(4) 0.1107(4) 0.0427(14) Uani 1 1 d . . .
H11A H 1.1727 0.1600 0.1111 0.051 Uiso 1 1 calc R . .
H11B H 1.0820 0.1420 0.0833 0.051 Uiso 1 1 calc R . .
C12 C 1.1641(3) 0.3250(3) 0.0821(3) 0.0334(12) Uani 1 1 d . . .
C13 C 1.1856(2) 0.4720(2) 0.0511(2) 0.0422(14) Uani 1 1 d G . .
C14 C 1.1754(3) 0.5401(3) 0.0941(2) 0.060(2) Uani 1 1 d G . .
C15 C 1.2220(4) 0.6120(2) 0.1016(3) 0.095(4) Uani 1 1 d GU . .
C16 C 1.2787(3) 0.6160(3) 0.0661(3) 0.130(6) Uani 1 1 d GU . .
C17 C 1.2888(2) 0.5480(5) 0.0231(3) 0.107(5) Uani 1 1 d GU . .
C18 C 1.2423(3) 0.4760(4) 0.0156(2) 0.069(2) Uani 1 1 d G . .
C19 C 1.0433(3) 0.2400(4) 0.2655(3) 0.0398(13) Uani 1 1 d . . .
H19A H 1.0829 0.2087 0.3037 0.048 Uiso 1 1 calc R . .
H19B H 0.9931 0.2308 0.2749 0.048 Uiso 1 1 calc R . .
C20 C 1.0622(3) 0.3349(4) 0.2728(4) 0.0497(16) Uani 1 1 d . . .
H20A H 1.0715 0.3526 0.3244 0.060 Uiso 1 1 calc R . .
H20B H 1.1099 0.3455 0.2591 0.060 Uiso 1 1 calc R . .
C21 C 0.9377(3) 0.4100(3) 0.2453(3) 0.0362(13) Uani 1 1 d . . .
C22 C 0.8098(4) 0.4700(5) 0.1945(4) 0.0559(19) Uani 1 1 d . . .
C23 C 0.7993(7) 0.5520(7) 0.2182(5) 0.090(4) Uani 1 1 d U . .
C24 C 0.7264(9) 0.5785(10) 0.2182(6) 0.135(6) Uani 1 1 d U . .
C25 C 0.6664(8) 0.5250(16) 0.1963(5) 0.180(9) Uani 1 1 d U . .
C26 C 0.6750(5) 0.4431(13) 0.1728(5) 0.149(7) Uani 1 1 d U . .
C27 C 0.7473(5) 0.4158(9) 0.1729(4) 0.093(4) Uani 1 1 d . . .
N1 N 1.0398(2) 0.2042(3) 0.1939(2) 0.0303(9) Uani 1 1 d . . .
N2 N 0.8875(2) 0.1678(3) 0.0776(2) 0.0290(9) Uani 1 1 d . . .
H2 H 0.8764 0.2224 0.0696 0.035 Uiso 1 1 calc R . .
N3 N 0.8762(3) 0.1637(3) -0.0433(2) 0.0335(10) Uani 1 1 d . . .
H3 H 0.8708 0.2195 -0.0424 0.040 Uiso 1 1 calc R . .
N4 N 1.1096(3) 0.2650(3) 0.0732(3) 0.0363(11) Uani 1 1 d . . .
H4 H 1.0638 0.2758 0.0429 0.044 Uiso 1 1 calc R . .
N5 N 1.1382(3) 0.3992(3) 0.0441(3) 0.0382(11) Uani 1 1 d . . .
H5 H 1.0908 0.4013 0.0147 0.046 Uiso 1 1 calc R . .
N6 N 1.0001(3) 0.3855(3) 0.2265(3) 0.0401(11) Uani 1 1 d . . .
H6 H 1.0036 0.4013 0.1833 0.048 Uiso 1 1 calc R . .
N7 N 0.8813(3) 0.4443(3) 0.1880(3) 0.0454(13) Uani 1 1 d . . .
H7 H 0.8905 0.4503 0.1455 0.054 Uiso 1 1 calc R . .
F1 F 1.00400(19) 0.1696(2) -0.09318(19) 0.0434(8) Uani 1 1 d . . .
F2 F 1.0049(2) 0.0990(2) -0.2227(2) 0.0513(9) Uani 1 1 d . . .
F3 F 0.8801(2) 0.0130(2) -0.30467(17) 0.0449(8) Uani 1 1 d . . .
F4 F 0.7530(2) -0.0007(2) -0.25734(18) 0.0497(9) Uani 1 1 d . . .
F5 F 0.74913(19) 0.0760(3) -0.13326(18) 0.0501(9) Uani 1 1 d . . .
F6 F 1.1232(3) 0.5360(2) 0.1288(2) 0.0631(11) Uani 1 1 d U . .
F7 F 1.2119(5) 0.6774(3) 0.1433(3) 0.140(3) Uani 1 1 d U . .
F8 F 1.3210(5) 0.6866(5) 0.0725(3) 0.193(5) Uani 1 1 d U . .
F9 F 1.3426(3) 0.5536(6) -0.0102(3) 0.165(4) Uani 1 1 d U . .
F10 F 1.2517(2) 0.4139(4) -0.0276(2) 0.0868(17) Uani 1 1 d U . .
F11 F 0.8567(5) 0.6051(3) 0.2385(4) 0.132(3) Uani 1 1 d U . .
F12 F 0.7146(6) 0.6569(6) 0.2385(4) 0.210(6) Uani 1 1 d U . .
F13 F 0.5942(4) 0.5471(10) 0.1956(3) 0.281(8) Uani 1 1 d U . .
F14 F 0.6160(3) 0.3883(9) 0.1514(4) 0.256(7) Uani 1 1 d U . .
F15 F 0.7562(3) 0.3381(5) 0.1490(3) 0.103(2) Uani 1 1 d U . .
S1 S 0.88745(8) 0.01101(8) 0.02252(8) 0.0352(3) Uani 1 1 d . . .
S2 S 1.25545(8) 0.31326(9) 0.13348(9) 0.0405(4) Uani 1 1 d . . .
S3 S 0.92798(9) 0.40236(10) 0.32946(9) 0.0444(4) Uani 1 1 d . . .
O1 O 0.9560(2) 0.3262(2) -0.0110(2) 0.0384(9) Uani 1 1 d . . .
O2 O 0.8817(2) 0.3529(2) 0.0570(2) 0.0378(9) Uani 1 1 d . . .
O3 O 0.9837(2) 0.4303(3) 0.0673(3) 0.0497(11) Uani 1 1 d . . .
N10 N 0.9409(3) 0.3705(3) 0.0377(3) 0.0359(11) Uani 1 1 d . . .
C30 C 0.3692(4) 0.1191(4) 0.1116(4) 0.0550(18) Uani 1 1 d . . .
H30A H 0.3517 0.1759 0.1232 0.066 Uiso 1 1 calc R . .
H30B H 0.3319 0.0764 0.1189 0.066 Uiso 1 1 calc R . .
C31 C 0.4467(5) 0.1007(5) 0.1657(5) 0.072(2) Uani 1 1 d . B .
H31A H 0.4653 0.0441 0.1550 0.086 Uiso 1 1 calc R . .
H31B H 0.4844 0.1443 0.1609 0.086 Uiso 1 1 calc R . .
C32 C 0.4406(5) 0.1015(5) 0.2428(5) 0.074(2) Uani 1 1 d . . .
H32A H 0.3976 0.0638 0.2453 0.089 Uiso 0.75 1 calc PR A 1
H32B H 0.4887 0.0778 0.2763 0.089 Uiso 0.75 1 calc PR A 1
H32C H 0.4303 0.0428 0.2534 0.089 Uiso 0.25 1 d PR A 2
H32D H 0.3942 0.1333 0.2406 0.089 Uiso 0.25 1 d PR A 2
C33 C 0.4279(7) 0.1861(6) 0.2675(6) 0.065(3) Uani 0.75 1 d P B 1
H33A H 0.4234 0.1827 0.3173 0.097 Uiso 0.75 1 calc PR B 1
H33B H 0.3804 0.2099 0.2346 0.097 Uiso 0.75 1 calc PR B 1
H33C H 0.4714 0.2231 0.2673 0.097 Uiso 0.75 1 calc PR B 1
C33A C 0.508(2) 0.138(2) 0.3191(18) 0.078(10) Uani 0.25 1 d P B 2
H33D H 0.4888 0.1297 0.3617 0.116 Uiso 0.25 1 calc PR B 2
H33E H 0.5173 0.1984 0.3133 0.116 Uiso 0.25 1 calc PR B 2
H33F H 0.5557 0.1056 0.3262 0.116 Uiso 0.25 1 calc PR B 2
C35 C 0.3880(4) 0.0308(4) 0.0082(4) 0.0503(17) Uani 1 1 d . . .
H35A H 0.3832 0.0330 -0.0447 0.060 Uiso 1 1 calc R . .
H35B H 0.4428 0.0198 0.0346 0.060 Uiso 1 1 calc R . .
C36 C 0.3407(4) -0.0437(4) 0.0217(5) 0.063(2) Uani 1 1 d . . .
H36A H 0.2854 -0.0321 -0.0018 0.076 Uiso 1 1 calc R . .
H36B H 0.3488 -0.0501 0.0750 0.076 Uiso 1 1 calc R . .
C37 C 0.3631(4) -0.1268(4) -0.0088(5) 0.063(2) Uani 1 1 d . . .
H37A H 0.4194 -0.1349 0.0114 0.076 Uiso 1 1 calc R . .
H37B H 0.3376 -0.1750 0.0085 0.076 Uiso 1 1 calc R . .
C38 C 0.3420(5) -0.1302(5) -0.0907(5) 0.080(3) Uani 1 1 d . . .
H38A H 0.3580 -0.1852 -0.1059 0.120 Uiso 1 1 calc R . .
H38B H 0.3682 -0.0838 -0.1084 0.120 Uiso 1 1 calc R . .
H38C H 0.2862 -0.1236 -0.1113 0.120 Uiso 1 1 calc R . .
C39 C 0.4241(4) 0.1808(4) 0.0164(4) 0.0480(16) Uani 1 1 d . . .
H39A H 0.4765 0.1624 0.0448 0.058 Uiso 1 1 calc R . .
H39B H 0.4208 0.1768 -0.0362 0.058 Uiso 1 1 calc R . .
C40 C 0.4142(4) 0.2735(4) 0.0343(4) 0.0577(18) Uani 1 1 d . D .
H40A H 0.4211 0.2797 0.0874 0.069 Uiso 1 1 calc R . .
H40B H 0.3617 0.2930 0.0075 0.069 Uiso 1 1 calc R . .
C41 C 0.4737(4) 0.3280(4) 0.0125(5) 0.0596(19) Uani 1 1 d . . .
H41A H 0.5258 0.3124 0.0437 0.071 Uiso 0.50 1 calc PR C 1
H41B H 0.4711 0.3151 -0.0389 0.071 Uiso 0.50 1 calc PR C 1
H41C H 0.4751 0.3836 0.0354 0.071 Uiso 0.50 1 d PR C 2
H41D H 0.5237 0.3018 0.0333 0.071 Uiso 0.50 1 d PR C 2
C42 C 0.4625(8) 0.4166(9) 0.0194(10) 0.066(4) Uani 0.50 1 d P D 1
H42A H 0.5022 0.4483 0.0049 0.099 Uiso 0.50 1 calc PR D 1
H42B H 0.4660 0.4301 0.0703 0.099 Uiso 0.50 1 calc PR D 1
H42C H 0.4115 0.4329 -0.0124 0.099 Uiso 0.50 1 calc PR D 1
C42A C 0.4635(10) 0.3404(9) -0.0612(8) 0.066(4) Uani 0.50 1 d P D 2
H42D H 0.5051 0.3763 -0.0678 0.099 Uiso 0.50 1 calc PR D 2
H42E H 0.4139 0.3686 -0.0833 0.099 Uiso 0.50 1 calc PR D 2
H42F H 0.4641 0.2851 -0.0851 0.099 Uiso 0.50 1 calc PR D 2
C43 C 0.2842(3) 0.1429(4) -0.0110(4) 0.0489(16) Uani 1 1 d . . .
H43A H 0.2486 0.1008 0.0002 0.059 Uiso 1 1 calc R . .
H43B H 0.2725 0.1992 0.0069 0.059 Uiso 1 1 calc R . .
C44 C 0.2673(4) 0.1480(5) -0.0931(4) 0.0571(18) Uani 1 1 d . F .
H44A H 0.2738 0.0908 -0.1127 0.068 Uiso 1 1 calc R . .
H44B H 0.3043 0.1875 -0.1054 0.068 Uiso 1 1 calc R . .
C45 C 0.1852(4) 0.1797(5) -0.1287(5) 0.068(2) Uani 1 1 d . . .
H45A H 0.1480 0.1387 -0.1188 0.082 Uiso 0.50 1 calc PR E 1
H45B H 0.1778 0.2356 -0.1076 0.082 Uiso 0.50 1 calc PR E 1
H45C H 0.1787 0.1804 -0.1810 0.082 Uiso 0.50 1 d PR . .
H45D H 0.1515 0.1351 -0.1206 0.082 Uiso 0.50 1 d PR . .
C46 C 0.1726(7) 0.1875(9) -0.2008(6) 0.048(3) Uani 0.50 1 d P F 1
H46A H 0.1910 0.1362 -0.2199 0.072 Uiso 0.50 1 calc PR F 1
H46B H 0.2001 0.2377 -0.2109 0.072 Uiso 0.50 1 calc PR F 1
H46C H 0.1172 0.1944 -0.2247 0.072 Uiso 0.50 1 calc PR F 1
C46A C 0.1547(7) 0.2577(8) -0.1129(6) 0.041(3) Uani 0.50 1 d P F 2
H46D H 0.1011 0.2632 -0.1433 0.062 Uiso 0.50 1 calc PR F 2
H46E H 0.1851 0.3052 -0.1233 0.062 Uiso 0.50 1 calc PR F 2
H46F H 0.1567 0.2589 -0.0611 0.062 Uiso 0.50 1 calc PR F 2
N8 N 0.3663(3) 0.1183(3) 0.0316(3) 0.0476(14) Uani 1 1 d . . .

loop_
_atom_site_aniso_label
_atom_site_aniso_U_11
_atom_site_aniso_U_22
_atom_site_aniso_U_33
_atom_site_aniso_U_23
_atom_site_aniso_U_13
_atom_site_aniso_U_12
C1 0.032(3) 0.027(3) 0.033(3) 0.003(2) 0.011(2) -0.001(2)
C2 0.031(3) 0.031(3) 0.029(3) 0.001(2) 0.013(2) -0.003(2)
C3 0.024(2) 0.032(3) 0.031(3) 0.002(2) 0.009(2) 0.000(2)
C4 0.041(3) 0.025(3) 0.029(3) 0.004(2) 0.012(2) 0.001(2)
C5 0.035(3) 0.026(3) 0.038(3) 0.001(2) 0.009(2) -0.002(2)
C6 0.042(3) 0.029(3) 0.041(3) 0.002(2) 0.023(3) 0.003(2)
C7 0.049(3) 0.030(3) 0.028(3) 0.001(2) 0.017(2) 0.007(2)
C8 0.041(3) 0.035(3) 0.030(3) 0.002(2) 0.005(2) -0.003(2)
C9 0.033(3) 0.039(3) 0.032(3) 0.005(2) 0.012(2) -0.002(2)
C10 0.030(3) 0.025(3) 0.061(4) 0.003(3) 0.015(3) 0.002(2)
C11 0.039(3) 0.028(3) 0.069(4) -0.007(3) 0.029(3) -0.002(2)
C12 0.037(3) 0.033(3) 0.037(3) -0.008(2) 0.022(2) 0.001(2)
C13 0.042(3) 0.051(4) 0.031(3) 0.009(3) 0.008(2) -0.018(3)
C14 0.093(6) 0.041(4) 0.029(3) 0.019(3) -0.008(3) -0.020(4)
C15 0.142(9) 0.057(5) 0.043(4) 0.024(4) -0.038(5) -0.046(5)
C16 0.127(9) 0.142(10) 0.063(6) 0.074(6) -0.063(6) -0.104(8)
C17 0.053(5) 0.192(11) 0.056(5) 0.070(6) -0.017(4) -0.074(6)
C18 0.043(4) 0.129(7) 0.029(3) 0.025(4) 0.002(3) -0.028(4)
C19 0.031(3) 0.042(3) 0.041(3) -0.004(3) 0.002(2) 0.002(2)
C20 0.027(3) 0.049(4) 0.068(4) -0.022(3) 0.006(3) -0.001(3)
C21 0.037(3) 0.025(3) 0.053(3) -0.002(2) 0.023(3) 0.001(2)
C22 0.054(4) 0.082(5) 0.041(4) 0.027(3) 0.028(3) 0.031(4)
C23 0.128(8) 0.102(7) 0.066(5) 0.048(5) 0.071(6) 0.081(7)
C24 0.156(11) 0.209(14) 0.060(6) 0.048(8) 0.063(7) 0.144(11)
C25 0.094(8) 0.41(3) 0.032(5) -0.009(9) 0.012(5) 0.153(13)
C26 0.032(4) 0.37(2) 0.041(5) -0.055(8) 0.000(4) 0.015(8)
C27 0.046(5) 0.207(13) 0.024(4) -0.005(5) 0.008(3) 0.019(6)
N1 0.026(2) 0.028(2) 0.038(2) -0.0039(19) 0.0096(19) 0.0014(18)
N2 0.034(2) 0.025(2) 0.031(2) 0.0019(18) 0.0134(19) 0.0029(18)
N3 0.047(3) 0.028(2) 0.029(2) 0.0036(18) 0.016(2) 0.002(2)
N4 0.032(2) 0.036(3) 0.046(3) -0.009(2) 0.020(2) -0.006(2)
N5 0.031(2) 0.040(3) 0.045(3) 0.002(2) 0.012(2) -0.006(2)
N6 0.036(3) 0.035(3) 0.058(3) -0.009(2) 0.025(2) -0.003(2)
N7 0.049(3) 0.048(3) 0.051(3) 0.014(2) 0.033(3) 0.016(2)
F1 0.0430(19) 0.0388(18) 0.051(2) -0.0092(15) 0.0186(16) -0.0064(15)
F2 0.051(2) 0.054(2) 0.062(2) -0.0109(18) 0.0360(18) -0.0046(17)
F3 0.062(2) 0.0437(19) 0.0313(17) -0.0051(14) 0.0170(16) 0.0102(16)
F4 0.048(2) 0.058(2) 0.0398(19) -0.0092(16) 0.0079(15) -0.0130(17)
F5 0.0393(18) 0.073(2) 0.0433(19) -0.0053(18) 0.0202(16) -0.0097(17)
F6 0.100(3) 0.047(2) 0.039(2) 0.0035(17) 0.016(2) 0.013(2)
F7 0.239(8) 0.049(3) 0.066(3) 0.006(2) -0.056(4) -0.040(4)
F8 0.211(7) 0.185(7) 0.097(4) 0.092(4) -0.088(5) -0.169(6)
F9 0.060(3) 0.339(11) 0.075(3) 0.103(5) -0.011(3) -0.094(5)
F10 0.042(2) 0.181(6) 0.043(2) 0.011(3) 0.0219(19) -0.003(3)
F11 0.234(8) 0.050(3) 0.188(7) 0.019(4) 0.180(7) 0.034(4)
F12 0.321(11) 0.245(9) 0.114(5) 0.080(6) 0.140(7) 0.243(9)
F13 0.088(4) 0.67(2) 0.063(4) -0.095(7) -0.013(3) 0.190(8)
F14 0.045(3) 0.61(2) 0.107(5) -0.175(9) 0.022(3) -0.055(7)
F15 0.068(3) 0.190(6) 0.057(3) -0.029(4) 0.025(2) -0.048(4)
S1 0.0430(8) 0.0254(7) 0.0370(7) 0.0007(5) 0.0116(6) -0.0037(6)
S2 0.0303(7) 0.0322(7) 0.0615(10) -0.0085(7) 0.0174(7) 0.0004(6)
S3 0.0392(8) 0.0478(9) 0.0493(9) 0.0052(7) 0.0180(7) -0.0001(7)
O1 0.044(2) 0.032(2) 0.046(2) -0.0014(17) 0.0245(19) 0.0042(17)
O2 0.035(2) 0.032(2) 0.053(2) 0.0036(18) 0.0236(18) 0.0036(16)
O3 0.052(3) 0.034(2) 0.074(3) -0.013(2) 0.034(2) -0.014(2)
N10 0.039(3) 0.025(2) 0.050(3) 0.005(2) 0.023(2) 0.005(2)
C30 0.058(4) 0.045(4) 0.081(5) 0.018(3) 0.050(4) 0.021(3)
C31 0.075(5) 0.068(5) 0.089(6) 0.034(4) 0.050(5) 0.031(4)
C32 0.089(6) 0.067(5) 0.074(5) 0.018(4) 0.036(5) 0.008(4)
C33 0.087(7) 0.038(5) 0.070(6) 0.001(4) 0.024(6) 0.009(5)
C33A 0.08(2) 0.09(2) 0.07(2) -0.025(18) 0.023(18) -0.05(2)
C35 0.052(4) 0.035(3) 0.082(5) 0.013(3) 0.048(4) 0.019(3)
C36 0.067(5) 0.039(4) 0.109(6) 0.024(4) 0.066(5) 0.018(3)
C37 0.062(4) 0.041(4) 0.102(6) 0.015(4) 0.049(4) 0.012(3)
C38 0.081(6) 0.046(4) 0.118(8) 0.014(5) 0.037(5) 0.000(4)
C39 0.045(3) 0.042(3) 0.071(4) 0.013(3) 0.039(3) 0.008(3)
C40 0.057(4) 0.041(4) 0.087(5) 0.011(3) 0.041(4) 0.010(3)
C41 0.055(4) 0.044(4) 0.088(6) 0.011(4) 0.033(4) 0.004(3)
C42 0.044(8) 0.047(8) 0.109(13) -0.007(8) 0.024(8) -0.009(6)
C42A 0.096(12) 0.048(8) 0.055(9) 0.005(7) 0.023(8) -0.019(8)
C43 0.043(3) 0.039(3) 0.081(5) 0.009(3) 0.043(3) 0.013(3)
C44 0.047(4) 0.054(4) 0.083(5) -0.003(4) 0.039(4) 0.006(3)
C45 0.063(5) 0.062(5) 0.098(6) 0.024(4) 0.053(5) 0.016(4)
C46 0.044(7) 0.053(8) 0.037(7) 0.000(6) -0.002(5) 0.006(6)
C46A 0.038(6) 0.051(7) 0.033(6) 0.002(5) 0.007(5) 0.001(5)
N8 0.049(3) 0.038(3) 0.074(4) 0.012(3) 0.048(3) 0.012(2)

loop_
_atom_type_symbol
_atom_type_description
_atom_type_scat_dispersion_real
_atom_type_scat_dispersion_imag
_atom_type_scat_source
C C 0.0033 0.0016 'International Tables Vol C Tables 4.2.6.8 and 6.1.1.4'
H H 0.0000 0.0000 'International Tables Vol C Tables 4.2.6.8 and 6.1.1.4'
N N 0.0061 0.0033 'International Tables Vol C Tables 4.2.6.8 and 6.1.1.4'
O O 0.0106 0.0060 'International Tables Vol C Tables 4.2.6.8 and 6.1.1.4'
F F 0.0171 0.0103 'International Tables Vol C Tables 4.2.6.8 and 6.1.1.4'
S S 0.1246 0.1234 'International Tables Vol C Tables 4.2.6.8 and 6.1.1.4'

loop_
_geom_angle_atom_site_label_1
_geom_angle_atom_site_label_2
_geom_angle_atom_site_label_3
_geom_angle
N1 C1 C2 112.9(4)
N2 C2 C1 111.6(4)
N2 C3 N3 112.6(4)
N2 C3 S1 124.4(4)
N3 C3 S1 122.9(4)
C9 C4 C5 117.1(5)
C9 C4 N3 122.2(5)
C5 C4 N3 120.7(5)
F1 C5 C4 119.2(5)
F1 C5 C6 119.2(5)
C4 C5 C6 121.6(5)
F2 C6 C7 119.9(5)
F2 C6 C5 120.4(5)
C7 C6 C5 119.7(5)
F3 C7 C6 120.0(5)
F3 C7 C8 120.4(5)
C6 C7 C8 119.6(5)
F4 C8 C9 120.3(5)
F4 C8 C7 119.8(5)
C9 C8 C7 119.8(5)
F5 C9 C8 118.1(5)
F5 C9 C4 119.7(5)
C8 C9 C4 122.1(5)
N1 C10 C11 113.2(5)
N4 C11 C10 112.5(4)
N4 C12 N5 113.5(5)
N4 C12 S2 124.6(4)
N5 C12 S2 122.0(4)
C14 C13 C18 120.0
C14 C13 N5 119.4(3)
C18 C13 N5 120.6(3)
F6 C14 C15 119.7(4)
F6 C14 C13 120.3(4)
C15 C14 C13 120.0
F7 C15 C14 119.7(6)
F7 C15 C16 120.3(6)
C14 C15 C16 120.0
F8 C16 C17 121.1(7)
F8 C16 C15 118.9(7)
C17 C16 C15 120.0
F9 C17 C16 118.8(6)
F9 C17 C18 121.2(6)
C16 C17 C18 120.0
F10 C18 C17 118.5(4)
F10 C18 C13 121.5(4)
C17 C18 C13 120.0
N1 C19 C20 114.0(5)
N6 C20 C19 111.4(5)
N6 C21 N7 113.0(5)
N6 C21 S3 124.9(5)
N7 C21 S3 122.1(4)
C27 C22 C23 119.0(8)
C27 C22 N7 120.0(8)
C23 C22 N7 120.8(8)
F11 C23 C24 119.4(11)
F11 C23 C22 120.8(8)
C24 C23 C22 119.8(13)
F12 C24 C25 118.9(13)
F12 C24 C23 120.9(17)
C25 C24 C23 120.2(14)
C24 C25 F13 122.8(18)
C24 C25 C26 121.4(10)
F13 C25 C26 115.8(18)
F14 C26 C27 118.5(15)
F14 C26 C25 122.4(12)
C27 C26 C25 119.0(13)
F15 C27 C22 119.6(7)
F15 C27 C26 119.7(12)
C22 C27 C26 120.6(13)
C19 N1 C10 109.9(4)
C19 N1 C1 109.7(4)
C10 N1 C1 110.4(4)
C3 N2 C2 124.0(4)
C3 N3 C4 122.0(4)
C12 N4 C11 123.9(5)
C12 N5 C13 121.8(4)
C21 N6 C20 124.1(5)
C21 N7 C22 122.6(5)
O3 N10 O1 120.7(4)
O3 N10 O2 120.3(5)
O1 N10 O2 119.1(5)
C31 C30 N8 116.1(5)
C32 C31 C30 110.3(6)
C33 C32 C31 112.9(7)
C33 C32 C33A 63.8(14)
C31 C32 C33A 126.9(13)
C36 C35 N8 115.8(5)
C35 C36 C37 111.4(5)
C38 C37 C36 114.4(7)
C40 C39 N8 116.0(5)
C39 C40 C41 109.6(5)
C42A C41 C42 88.7(11)
C42A C41 C40 117.6(9)
C42 C41 C40 113.1(8)
C44 C43 N8 115.9(5)
C43 C44 C45 110.7(5)
C46 C45 C46A 100.5(9)
C46 C45 C44 109.9(8)
C46A C45 C44 125.4(9)
C30 N8 C39 111.4(5)
C30 N8 C43 106.1(4)
C39 N8 C43 110.9(5)
C30 N8 C35 111.5(5)
C39 N8 C35 105.6(4)
C43 N8 C35 111.5(5)

loop_
_geom_bond_atom_site_label_1
_geom_bond_atom_site_label_2
_geom_bond_distance
C1 N1 1.475(6)
C1 C2 1.525(7)
C2 N2 1.450(6)
C3 N2 1.341(7)
C3 N3 1.373(7)
C3 S1 1.672(5)
C4 C9 1.380(8)
C4 C5 1.380(7)
C4 N3 1.416(7)
C5 F1 1.342(6)
C5 C6 1.383(8)
C6 F2 1.335(6)
C6 C7 1.370(8)
C7 F3 1.340(6)
C7 C8 1.378(8)
C8 F4 1.340(6)
C8 C9 1.365(8)
C9 F5 1.341(6)
C10 N1 1.467(7)
C10 C11 1.524(9)
C11 N4 1.458(7)
C12 N4 1.339(7)
C12 N5 1.378(7)
C12 S2 1.671(6)
C13 C14 1.3900
C13 C18 1.3900
C13 N5 1.411(5)
C14 F6 1.308(6)
C14 C15 1.3900
C15 F7 1.340(8)
C15 C16 1.3900
C16 F8 1.332(5)
C16 C17 1.3900
C17 F9 1.314(7)
C17 C18 1.3900
C18 F10 1.317(7)
C19 N1 1.462(7)
C19 C20 1.521(8)
C20 N6 1.448(8)
C21 N6 1.342(7)
C21 N7 1.369(8)
C21 S3 1.672(6)
C22 C27 1.379(13)
C22 C23 1.393(13)
C22 N7 1.400(8)
C23 F11 1.300(14)
C23 C24 1.386(14)
C24 F12 1.323(16)
C24 C25 1.34(2)
C25 F13 1.352(11)
C25 C26 1.38(2)
C26 F14 1.339(16)
C26 C27 1.379(12)
C27 F15 1.326(13)
O1 N10 1.254(6)
O2 N10 1.265(6)
O3 N10 1.242(6)
C30 C31 1.510(10)
C30 N8 1.514(9)
C31 C32 1.509(11)
C32 C33 1.448(12)
C32 C33A 1.70(3)
C35 C36 1.514(9)
C35 N8 1.527(7)
C36 C37 1.527(9)
C37 C38 1.499(12)
C39 C40 1.513(9)
C39 N8 1.523(7)
C40 C41 1.526(9)
C41 C42A 1.380(16)
C41 C42 1.413(15)
C43 C44 1.509(10)
C43 N8 1.524(8)
C44 C45 1.528(10)
C45 C46 1.334(14)
C45 C46A 1.410(14)
